data_7059703
loop_
_publ_author_name
'Kumari, Kavita'
'Kumar, Saurabh'
'Singh, Krishna Nand'
'Drew, Michael G. B.'
'Singh, Nanhai'

_publ_section_title
;
 Synthesis and characterization of new square planar heteroleptic cationic
 complexes [Ni(ii) \b-oxodithioester-dppe]+; their use as a catalyst for
 Chan--Lam coupling
;
_journal_issue 28
_journal_name_full 'New Journal of Chemistry'
_journal_page_first 12143
_journal_page_last 12153
_journal_paper_doi 10.1039/D0NJ01139H
_journal_volume 44
_journal_year 2020
_chemical_formula_sum 'C36 H32 Br F6 Ni O P3 S2'
_chemical_formula_weight 890.26
_space_group_crystal_system monoclinic
_space_group_IT_number 14
_space_group_name_Hall '-P 2ybc'
_space_group_name_H-M_alt 'P 1 21/c 1'
_atom_sites_solution_hydrogens geom
_audit_creation_method SHELXL-2016/6
_audit_update_record
;
2020-05-12 deposited with the CCDC.	2020-06-15 downloaded from the CCDC.
;
_cell_angle_alpha 90
_cell_angle_beta 98.034(4)
_cell_angle_gamma 90
_cell_formula_units_Z 4
_cell_length_a 10.9862(4)
_cell_length_b 12.1826(4)
_cell_length_c 27.6729(11)
_cell_measurement_reflns_used 24131
_cell_measurement_temperature 150(2)
_cell_measurement_theta_max 30.00
_cell_measurement_theta_min 3.345
_cell_volume 3667.4(2)
_computing_cell_refinement 'Crysalis, Oxford Diffraction'
_computing_data_collection 'Crysalis, Oxford Diffraction'
_computing_data_reduction 'Crysalis, Oxford Diffraction'
_computing_molecular_graphics PLATON(Spek,2004)
_computing_publication_material 'SHELXL-2016/6, PLATON, WINGX (Ferrugia, 2012)'
_computing_structure_refinement 'SHELXL-2016/6 (Sheldrick, 2016)'
_computing_structure_solution 'SHELXS-97 (Sheldrick, 2008)'
_diffrn_ambient_temperature 150(2)
_diffrn_measured_fraction_theta_full 0.991
_diffrn_measured_fraction_theta_max 0.986
_diffrn_measurement_device_type 'Oxford Diffaction X-Calibor System'
_diffrn_measurement_method '321 frames, counting time 10 s.'
_diffrn_radiation_type MoK\a
_diffrn_radiation_wavelength 0.71073
_diffrn_reflns_av_R_equivalents 0.0629
_diffrn_reflns_av_unetI/netI 0.0944
_diffrn_reflns_Laue_measured_fraction_full 0.991
_diffrn_reflns_Laue_measured_fraction_max 0.986
_diffrn_reflns_limit_h_max 15
_diffrn_reflns_limit_h_min -13
_diffrn_reflns_limit_k_max 17
_diffrn_reflns_limit_k_min -16
_diffrn_reflns_limit_l_max 38
_diffrn_reflns_limit_l_min -30
_diffrn_reflns_number 24131
_diffrn_reflns_point_group_measured_fraction_full 0.991
_diffrn_reflns_point_group_measured_fraction_max 0.986
_diffrn_reflns_theta_full 25.242
_diffrn_reflns_theta_max 29.998
_diffrn_reflns_theta_min 3.345
_diffrn_standards_decay_% n/a
_diffrn_standards_interval_count n/a
_diffrn_standards_interval_time n/a
_exptl_absorpt_coefficient_mu 1.924
_exptl_absorpt_correction_T_max 1.000
_exptl_absorpt_correction_T_min 0.879
_exptl_absorpt_correction_type empirical
_exptl_absorpt_process_details 'ABSPACK, Oxford Diffraction Ltd'
_exptl_crystal_colour black
_exptl_crystal_density_diffrn 1.612
_exptl_crystal_description needle
_exptl_crystal_F_000 1800
_exptl_crystal_size_max 0.24
_exptl_crystal_size_mid 0.07
_exptl_crystal_size_min 0.07
_refine_diff_density_max 0.950
_refine_diff_density_min -0.716
_refine_diff_density_rms 0.094
_refine_ls_extinction_method none
_refine_ls_goodness_of_fit_ref 0.921
_refine_ls_hydrogen_treatment constr
_refine_ls_matrix_type full
_refine_ls_number_parameters 452
_refine_ls_number_reflns 10557
_refine_ls_number_restraints 0
_refine_ls_restrained_S_all 0.921
_refine_ls_R_factor_all 0.1134
_refine_ls_R_factor_gt 0.0579
_refine_ls_shift/su_max 0.002
_refine_ls_shift/su_mean 0.000
_refine_ls_structure_factor_coef Fsqd
_refine_ls_weighting_details 'w=1/[\s^2^(Fo^2^)+(0.0573P)^2^] where P=(Fo^2^+2Fc^2^)/3'
_refine_ls_weighting_scheme calc
_refine_ls_wR_factor_gt 0.1187
_refine_ls_wR_factor_ref 0.1383
_reflns_Friedel_coverage 0.000
_reflns_number_gt 6248
_reflns_number_total 10557
_reflns_threshold_expression 'I > 2\s(I)'
_cod_data_source_file d0nj01139h2.cif
_cod_data_source_block 5
_cod_depositor_comments
;Adding full bibliography for 7059700--7059703.cif.

 Adding full bibliography for 7059700--7059703.cif.
;
_cod_original_sg_symbol_H-M 'P 21/c'
_cod_database_code 7059703
_shelx_shelxl_version_number 2016/6
_shelx_space_group_comment
;
The symmetry employed for this shelxl refinement is uniquely defined
by the following loop, which should always be used as a source of
symmetry information in preference to the above space-group names.
They are only intended as comments.
;

loop_
_space_group_symop_operation_xyz
'x, y, z'
'-x, y+1/2, -z+1/2'
'-x, -y, -z'
'x, -y-1/2, z-1/2'

loop_
_atom_site_label
_atom_site_type_symbol
_atom_site_fract_x
_atom_site_fract_y
_atom_site_fract_z
_atom_site_U_iso_or_equiv
_atom_site_adp_type
_atom_site_occupancy
_atom_site_site_symmetry_order
_atom_site_calc_flag
_atom_site_refinement_flags_posn
_atom_site_refinement_flags_adp
_atom_site_refinement_flags_occupancy
_atom_site_disorder_assembly
_atom_site_disorder_group
Ni1 Ni 0.35754(4) 0.30343(3) 0.64715(2) 0.02569(11) Uani 1 1 d . . . . .
O11 O 0.3775(2) 0.41279(19) 0.60146(8) 0.0320(5) Uani 1 1 d . . . . .
C12 C 0.4701(3) 0.4716(3) 0.59421(13) 0.0333(8) Uani 1 1 d . . . . .
C13 C 0.5882(3) 0.4626(3) 0.61976(14) 0.0391(9) Uani 1 1 d . . . . .
H13 H 0.647786 0.508370 0.609838 0.047 Uiso 1 1 calc R U . . .
C14 C 0.6263(3) 0.3928(3) 0.65827(14) 0.0349(8) Uani 1 1 d . . . . .
S15 S 0.54336(8) 0.29797(7) 0.68363(3) 0.0325(2) Uani 1 1 d . . . . .
S16 S 0.78136(9) 0.40808(9) 0.68289(4) 0.0506(3) Uani 1 1 d . . . . .
C17 C 0.8079(4) 0.3050(3) 0.72936(16) 0.0480(11) Uani 1 1 d . . . . .
H17A H 0.751686 0.315391 0.752602 0.072 Uiso 1 1 calc R U . . .
H17B H 0.890758 0.310796 0.745609 0.072 Uiso 1 1 calc R U . . .
H17C H 0.795419 0.233684 0.714781 0.072 Uiso 1 1 calc R U . . .
Br24 Br 0.33686(4) 0.82192(4) 0.43476(2) 0.05335(14) Uani 1 1 d . . . . .
C21 C 0.4416(3) 0.5559(3) 0.55521(13) 0.0338(8) Uani 1 1 d . . . . .
C22 C 0.3339(4) 0.5487(3) 0.52286(14) 0.0429(10) Uani 1 1 d . . . . .
H22 H 0.281201 0.489839 0.525365 0.051 Uiso 1 1 calc R U . . .
C23 C 0.3025(4) 0.6262(3) 0.48700(14) 0.0439(10) Uani 1 1 d . . . . .
H23 H 0.229717 0.619597 0.465591 0.053 Uiso 1 1 calc R U . . .
C24 C 0.3799(4) 0.7134(3) 0.48323(14) 0.0423(9) Uani 1 1 d . . . . .
C25 C 0.4873(4) 0.7236(3) 0.51450(14) 0.0403(9) Uani 1 1 d . . . . .
H25 H 0.539097 0.782943 0.511716 0.048 Uiso 1 1 calc R U . . .
C26 C 0.5185(4) 0.6453(3) 0.55029(14) 0.0397(9) Uani 1 1 d . . . . .
H26 H 0.591783 0.652344 0.571395 0.048 Uiso 1 1 calc R U . . .
C31 C 0.4210(3) 0.1397(3) 0.74598(12) 0.0279(7) Uani 1 1 d . . . . .
C32 C 0.5143(3) 0.0637(3) 0.74660(13) 0.0332(8) Uani 1 1 d . . . . .
H32 H 0.514637 0.015208 0.720665 0.040 Uiso 1 1 calc R U . . .
C33 C 0.6079(3) 0.0595(3) 0.78604(13) 0.0378(9) Uani 1 1 d . . . . .
H33 H 0.670328 0.007785 0.786645 0.045 Uiso 1 1 calc R U . . .
C34 C 0.6078(4) 0.1319(3) 0.82406(13) 0.0418(10) Uani 1 1 d . . . . .
H34 H 0.671383 0.129670 0.850035 0.050 Uiso 1 1 calc R U . . .
C35 C 0.5153(4) 0.2076(3) 0.82432(14) 0.0436(10) Uani 1 1 d . . . . .
H35 H 0.515222 0.255225 0.850574 0.052 Uiso 1 1 calc R U . . .
C36 C 0.4225(3) 0.2123(3) 0.78524(13) 0.0381(9) Uani 1 1 d . . . . .
H36 H 0.360357 0.264235 0.784994 0.046 Uiso 1 1 calc R U . . .
C41 C 0.3069(3) 0.0457(3) 0.65385(12) 0.0273(7) Uani 1 1 d . . . . .
C42 C 0.3842(4) 0.0350(3) 0.61897(14) 0.0435(10) Uani 1 1 d . . . . .
H42 H 0.441966 0.089453 0.615908 0.052 Uiso 1 1 calc R U . . .
C43 C 0.3773(4) -0.0553(3) 0.58844(14) 0.0498(11) Uani 1 1 d . . . . .
H43 H 0.430888 -0.061774 0.565408 0.060 Uiso 1 1 calc R U . . .
C44 C 0.2906(4) -0.1357(3) 0.59221(14) 0.0460(11) Uani 1 1 d . . . . .
H44 H 0.284987 -0.196085 0.571436 0.055 Uiso 1 1 calc R U . . .
C45 C 0.2130(4) -0.1265(3) 0.62653(15) 0.0440(10) Uani 1 1 d . . . . .
H45 H 0.155409 -0.181283 0.629312 0.053 Uiso 1 1 calc R U . . .
C46 C 0.2195(3) -0.0366(3) 0.65710(13) 0.0358(8) Uani 1 1 d . . . . .
H46 H 0.165529 -0.030609 0.680015 0.043 Uiso 1 1 calc R U . . .
C51 C 0.1191(3) 0.2380(3) 0.56061(12) 0.0298(8) Uani 1 1 d . . . . .
C52 C 0.2076(4) 0.2247(3) 0.52984(13) 0.0386(9) Uani 1 1 d . . . . .
H52 H 0.286786 0.251213 0.539086 0.046 Uiso 1 1 calc R U . . .
C53 C 0.1781(4) 0.1724(3) 0.48561(14) 0.0460(10) Uani 1 1 d . . . . .
H53 H 0.237497 0.163673 0.465039 0.055 Uiso 1 1 calc R U . . .
C54 C 0.0617(4) 0.1333(3) 0.47187(15) 0.0464(11) Uani 1 1 d . . . . .
H54 H 0.042267 0.097534 0.442100 0.056 Uiso 1 1 calc R U . . .
C55 C -0.0267(4) 0.1467(3) 0.50206(14) 0.0448(10) Uani 1 1 d . . . . .
H55 H -0.105826 0.120269 0.492482 0.054 Uiso 1 1 calc R U . . .
C56 C 0.0012(4) 0.1993(3) 0.54647(13) 0.0370(9) Uani 1 1 d . . . . .
H56 H -0.058922 0.208525 0.566693 0.044 Uiso 1 1 calc R U . . .
C61 C 0.0856(3) 0.4332(3) 0.61839(12) 0.0274(7) Uani 1 1 d . . . . .
C62 C 0.0772(3) 0.4885(3) 0.66200(13) 0.0306(8) Uani 1 1 d . . . . .
H62 H 0.108922 0.456694 0.691650 0.037 Uiso 1 1 calc R U . . .
C63 C 0.0219(3) 0.5904(3) 0.66112(14) 0.0385(9) Uani 1 1 d . . . . .
H63 H 0.017479 0.627199 0.690250 0.046 Uiso 1 1 calc R U . . .
C64 C -0.0265(4) 0.6378(3) 0.61770(15) 0.0439(10) Uani 1 1 d . . . . .
H64 H -0.065290 0.705646 0.617513 0.053 Uiso 1 1 calc R U . . .
C65 C -0.0176(4) 0.5847(3) 0.57433(15) 0.0501(11) Uani 1 1 d . . . . .
H65 H -0.048978 0.617385 0.544847 0.060 Uiso 1 1 calc R U . . .
C66 C 0.0379(4) 0.4829(3) 0.57464(14) 0.0428(10) Uani 1 1 d . . . . .
H66 H 0.043379 0.447311 0.545296 0.051 Uiso 1 1 calc R U . . .
P1 P 0.31587(8) 0.16663(7) 0.69152(3) 0.02520(19) Uani 1 1 d . . . . .
C2 C 0.1637(3) 0.1895(3) 0.70823(12) 0.0282(7) Uani 1 1 d . . . . .
H2A H 0.135656 0.124175 0.723461 0.034 Uiso 1 1 calc R U . . .
H2B H 0.165783 0.249773 0.731215 0.034 Uiso 1 1 calc R U . . .
C3 C 0.0765(3) 0.2166(3) 0.66161(12) 0.0283(7) Uani 1 1 d . . . . .
H3A H 0.006137 0.257093 0.669762 0.034 Uiso 1 1 calc R U . . .
H3B H 0.046974 0.149233 0.645301 0.034 Uiso 1 1 calc R U . . .
P4 P 0.15897(8) 0.29963(7) 0.62069(3) 0.02611(19) Uani 1 1 d . . . . .
P2 P 0.16188(9) 0.45180(8) 0.82554(3) 0.0336(2) Uani 1 1 d . . . . .
F71 F 0.0673(3) 0.3551(3) 0.81385(13) 0.1044(12) Uani 1 1 d . . . . .
F72 F 0.2480(2) 0.3741(2) 0.86048(9) 0.0711(8) Uani 1 1 d . . . . .
F73 F 0.2268(2) 0.4173(2) 0.78011(8) 0.0609(7) Uani 1 1 d . . . . .
F74 F 0.2552(3) 0.5482(2) 0.83588(11) 0.0991(11) Uani 1 1 d . . . . .
F75 F 0.0729(3) 0.5289(2) 0.78979(9) 0.0772(9) Uani 1 1 d . . . . .
F76 F 0.0957(3) 0.4883(3) 0.86966(9) 0.0937(11) Uani 1 1 d . . . . .

loop_
_atom_site_aniso_label
_atom_site_aniso_U_11
_atom_site_aniso_U_22
_atom_site_aniso_U_33
_atom_site_aniso_U_23
_atom_site_aniso_U_13
_atom_site_aniso_U_12
Ni1 0.0231(2) 0.0263(2) 0.0281(2) 0.00050(17) 0.00483(17) -0.00314(16)
O11 0.0278(13) 0.0341(14) 0.0351(13) 0.0037(11) 0.0079(10) -0.0037(10)
C12 0.032(2) 0.0313(19) 0.039(2) 0.0006(15) 0.0145(16) -0.0014(15)
C13 0.027(2) 0.036(2) 0.057(3) 0.0018(18) 0.0166(18) -0.0033(15)
C14 0.0262(19) 0.0291(19) 0.051(2) -0.0040(17) 0.0104(16) -0.0042(14)
S15 0.0236(4) 0.0326(5) 0.0407(5) 0.0035(4) 0.0027(4) -0.0034(3)
S16 0.0249(5) 0.0458(6) 0.0798(8) 0.0057(6) 0.0032(5) -0.0062(4)
C17 0.031(2) 0.053(3) 0.057(3) -0.003(2) -0.0030(19) 0.0016(18)
Br24 0.0586(3) 0.0522(3) 0.0535(3) 0.0229(2) 0.0223(2) 0.0059(2)
C21 0.033(2) 0.0307(19) 0.041(2) -0.0004(16) 0.0166(16) -0.0025(15)
C22 0.044(2) 0.046(2) 0.041(2) 0.0078(18) 0.0110(18) -0.0089(18)
C23 0.045(2) 0.047(2) 0.042(2) 0.0081(19) 0.0120(18) -0.0033(18)
C24 0.050(3) 0.038(2) 0.043(2) 0.0088(17) 0.0223(19) 0.0056(18)
C25 0.044(2) 0.032(2) 0.049(2) 0.0093(17) 0.0228(19) -0.0011(16)
C26 0.035(2) 0.039(2) 0.047(2) 0.0045(18) 0.0145(17) -0.0001(16)
C31 0.0308(19) 0.0273(18) 0.0264(18) 0.0018(14) 0.0070(14) -0.0021(14)
C32 0.033(2) 0.033(2) 0.033(2) -0.0001(15) 0.0048(15) 0.0027(15)
C33 0.030(2) 0.044(2) 0.038(2) 0.0027(17) -0.0003(16) 0.0084(16)
C34 0.039(2) 0.052(2) 0.031(2) 0.0063(18) -0.0058(17) -0.0041(18)
C35 0.051(3) 0.047(2) 0.030(2) -0.0066(17) -0.0038(18) 0.0020(19)
C36 0.039(2) 0.039(2) 0.035(2) -0.0046(16) 0.0013(17) 0.0104(16)
C41 0.0303(19) 0.0235(17) 0.0268(17) 0.0004(13) -0.0006(14) 0.0004(13)
C42 0.061(3) 0.032(2) 0.040(2) -0.0018(17) 0.0178(19) -0.0035(18)
C43 0.074(3) 0.039(2) 0.040(2) -0.0065(18) 0.023(2) 0.006(2)
C44 0.057(3) 0.040(2) 0.038(2) -0.0114(18) -0.006(2) 0.0091(19)
C45 0.037(2) 0.029(2) 0.062(3) -0.0094(19) -0.005(2) -0.0070(16)
C46 0.036(2) 0.035(2) 0.038(2) -0.0031(16) 0.0099(16) -0.0023(16)
C51 0.032(2) 0.0253(18) 0.0311(19) -0.0003(14) 0.0023(15) 0.0022(14)
C52 0.039(2) 0.041(2) 0.036(2) -0.0045(17) 0.0038(17) 0.0011(16)
C53 0.054(3) 0.051(3) 0.035(2) -0.0067(18) 0.0089(19) 0.009(2)
C54 0.066(3) 0.032(2) 0.038(2) -0.0064(17) -0.004(2) 0.0026(19)
C55 0.050(3) 0.039(2) 0.041(2) -0.0028(18) -0.010(2) -0.0043(18)
C56 0.042(2) 0.036(2) 0.032(2) -0.0001(16) 0.0030(16) -0.0021(16)
C61 0.0246(18) 0.0255(17) 0.0327(19) -0.0031(14) 0.0057(14) -0.0031(13)
C62 0.0264(19) 0.0331(19) 0.0325(19) -0.0021(15) 0.0045(14) -0.0056(14)
C63 0.040(2) 0.037(2) 0.039(2) -0.0093(17) 0.0077(17) -0.0051(16)
C64 0.048(3) 0.029(2) 0.056(3) -0.0052(18) 0.009(2) 0.0037(17)
C65 0.072(3) 0.034(2) 0.042(2) 0.0005(18) 0.001(2) 0.012(2)
C66 0.059(3) 0.034(2) 0.034(2) -0.0029(17) 0.0022(18) 0.0108(18)
P1 0.0254(5) 0.0250(4) 0.0255(4) -0.0010(3) 0.0049(3) -0.0021(3)
C2 0.0249(17) 0.0323(18) 0.0290(18) -0.0013(14) 0.0098(14) -0.0002(13)
C3 0.0209(17) 0.0315(19) 0.0336(19) 0.0028(14) 0.0080(14) -0.0024(13)
P4 0.0242(5) 0.0259(4) 0.0284(5) -0.0003(4) 0.0040(3) -0.0017(3)
P2 0.0363(5) 0.0333(5) 0.0322(5) 0.0005(4) 0.0091(4) 0.0034(4)
F71 0.096(3) 0.091(2) 0.116(3) 0.026(2) -0.019(2) -0.0558(19)
F72 0.0695(19) 0.088(2) 0.0527(16) 0.0200(14) -0.0021(13) 0.0330(15)
F73 0.0752(19) 0.0662(17) 0.0458(14) 0.0011(12) 0.0241(13) 0.0286(14)
F74 0.140(3) 0.075(2) 0.078(2) -0.0166(17) 0.004(2) -0.056(2)
F75 0.083(2) 0.096(2) 0.0566(16) 0.0297(15) 0.0245(14) 0.0534(17)
F76 0.114(3) 0.130(3) 0.0483(16) 0.0228(17) 0.0488(16) 0.062(2)

loop_
_atom_type_symbol
_atom_type_description
_atom_type_scat_dispersion_real
_atom_type_scat_dispersion_imag
_atom_type_scat_source
C C 0.0033 0.0016 'International Tables Vol C Tables 4.2.6.8 and 6.1.1.4'
H H 0.0000 0.0000 'International Tables Vol C Tables 4.2.6.8 and 6.1.1.4'
N N 0.0061 0.0033 'International Tables Vol C Tables 4.2.6.8 and 6.1.1.4'
O O 0.0106 0.0060 'International Tables Vol C Tables 4.2.6.8 and 6.1.1.4'
Br Br -0.2901 2.4595 'International Tables Vol C Tables 4.2.6.8 and 6.1.1.4'
P P 0.1023 0.0942 'International Tables Vol C Tables 4.2.6.8 and 6.1.1.4'
F F 0.0171 0.0103 'International Tables Vol C Tables 4.2.6.8 and 6.1.1.4'
Ni Ni 0.3393 1.1124 'International Tables Vol C Tables 4.2.6.8 and 6.1.1.4'
S S 0.1246 0.1234 'International Tables Vol C Tables 4.2.6.8 and 6.1.1.4'

loop_
_geom_angle_atom_site_label_1
_geom_angle_atom_site_label_2
_geom_angle_atom_site_label_3
_geom_angle
_geom_angle_site_symmetry_1
_geom_angle_site_symmetry_3
_geom_angle_publ_flag
O11 Ni1 S15 98.40(8) . . ?
O11 Ni1 P1 171.65(7) . . ?
S15 Ni1 P1 88.39(4) . . ?
O11 Ni1 P4 89.68(8) . . ?
S15 Ni1 P4 170.98(4) . . ?
P1 Ni1 P4 83.91(4) . . ?
C12 O11 Ni1 132.4(2) . . ?
O11 C12 C13 125.4(3) . . ?
O11 C12 C21 114.0(3) . . ?
C13 C12 C21 120.5(3) . . ?
C14 C13 C12 126.9(3) . . ?
C14 C13 H13 116.6 . . ?
C12 C13 H13 116.6 . . ?
C13 C14 S15 128.3(3) . . ?
C13 C14 S16 114.1(3) . . ?
S15 C14 S16 117.6(2) . . ?
C14 S15 Ni1 108.48(13) . . ?
C14 S16 C17 104.86(18) . . ?
S16 C17 H17A 109.5 . . ?
S16 C17 H17B 109.5 . . ?
H17A C17 H17B 109.5 . . ?
S16 C17 H17C 109.5 . . ?
H17A C17 H17C 109.5 . . ?
H17B C17 H17C 109.5 . . ?
C22 C21 C26 117.4(3) . . ?
C22 C21 C12 119.9(3) . . ?
C26 C21 C12 122.6(3) . . ?
C23 C22 C21 121.8(4) . . ?
C23 C22 H22 119.1 . . ?
C21 C22 H22 119.1 . . ?
C22 C23 C24 119.3(4) . . ?
C22 C23 H23 120.4 . . ?
C24 C23 H23 120.4 . . ?
C25 C24 C23 120.7(4) . . ?
C25 C24 Br24 119.5(3) . . ?
C23 C24 Br24 119.8(3) . . ?
C24 C25 C26 119.7(4) . . ?
C24 C25 H25 120.1 . . ?
C26 C25 H25 120.1 . . ?
C25 C26 C21 121.0(4) . . ?
C25 C26 H26 119.5 . . ?
C21 C26 H26 119.5 . . ?
C32 C31 C36 119.1(3) . . ?
C32 C31 P1 121.5(3) . . ?
C36 C31 P1 118.2(3) . . ?
C31 C32 C33 120.0(3) . . ?
C31 C32 H32 120.0 . . ?
C33 C32 H32 120.0 . . ?
C34 C33 C32 119.9(3) . . ?
C34 C33 H33 120.1 . . ?
C32 C33 H33 120.1 . . ?
C33 C34 C35 121.0(3) . . ?
C33 C34 H34 119.5 . . ?
C35 C34 H34 119.5 . . ?
C34 C35 C36 119.4(4) . . ?
C34 C35 H35 120.3 . . ?
C36 C35 H35 120.3 . . ?
C35 C36 C31 120.6(3) . . ?
C35 C36 H36 119.7 . . ?
C31 C36 H36 119.7 . . ?
C42 C41 C46 118.2(3) . . ?
C42 C41 P1 119.6(3) . . ?
C46 C41 P1 122.1(3) . . ?
C43 C42 C41 121.1(4) . . ?
C43 C42 H42 119.4 . . ?
C41 C42 H42 119.4 . . ?
C42 C43 C44 119.9(4) . . ?
C42 C43 H43 120.1 . . ?
C44 C43 H43 120.1 . . ?
C45 C44 C43 119.9(4) . . ?
C45 C44 H44 120.1 . . ?
C43 C44 H44 120.1 . . ?
C44 C45 C46 120.5(4) . . ?
C44 C45 H45 119.8 . . ?
C46 C45 H45 119.8 . . ?
C45 C46 C41 120.5(4) . . ?
C45 C46 H46 119.8 . . ?
C41 C46 H46 119.8 . . ?
C56 C51 C52 119.7(3) . . ?
C56 C51 P4 119.7(3) . . ?
C52 C51 P4 120.5(3) . . ?
C53 C52 C51 120.1(4) . . ?
C53 C52 H52 120.0 . . ?
C51 C52 H52 120.0 . . ?
C54 C53 C52 120.2(4) . . ?
C54 C53 H53 119.9 . . ?
C52 C53 H53 119.9 . . ?
C53 C54 C55 120.1(4) . . ?
C53 C54 H54 119.9 . . ?
C55 C54 H54 119.9 . . ?
C56 C55 C54 120.5(4) . . ?
C56 C55 H55 119.8 . . ?
C54 C55 H55 119.8 . . ?
C55 C56 C51 119.5(4) . . ?
C55 C56 H56 120.3 . . ?
C51 C56 H56 120.3 . . ?
C62 C61 C66 118.8(3) . . ?
C62 C61 P4 119.0(3) . . ?
C66 C61 P4 122.2(3) . . ?
C63 C62 C61 120.0(3) . . ?
C63 C62 H62 120.0 . . ?
C61 C62 H62 120.0 . . ?
C64 C63 C62 120.7(4) . . ?
C64 C63 H63 119.7 . . ?
C62 C63 H63 119.7 . . ?
C63 C64 C65 119.9(4) . . ?
C63 C64 H64 120.0 . . ?
C65 C64 H64 120.0 . . ?
C66 C65 C64 120.0(4) . . ?
C66 C65 H65 120.0 . . ?
C64 C65 H65 120.0 . . ?
C65 C66 C61 120.6(4) . . ?
C65 C66 H66 119.7 . . ?
C61 C66 H66 119.7 . . ?
C31 P1 C41 108.28(15) . . ?
C31 P1 C2 108.74(16) . . ?
C41 P1 C2 107.15(16) . . ?
C31 P1 Ni1 117.11(11) . . ?
C41 P1 Ni1 107.54(11) . . ?
C2 P1 Ni1 107.62(11) . . ?
C3 C2 P1 107.9(2) . . ?
C3 C2 H2A 110.1 . . ?
P1 C2 H2A 110.1 . . ?
C3 C2 H2B 110.1 . . ?
P1 C2 H2B 110.1 . . ?
H2A C2 H2B 108.4 . . ?
C2 C3 P4 109.4(2) . . ?
C2 C3 H3A 109.8 . . ?
P4 C3 H3A 109.8 . . ?
C2 C3 H3B 109.8 . . ?
P4 C3 H3B 109.8 . . ?
H3A C3 H3B 108.2 . . ?
C61 P4 C51 106.80(15) . . ?
C61 P4 C3 105.04(16) . . ?
C51 P4 C3 104.92(16) . . ?
C61 P4 Ni1 114.06(11) . . ?
C51 P4 Ni1 114.39(12) . . ?
C3 P4 Ni1 110.83(10) . . ?
F74 P2 F76 90.5(2) . . ?
F74 P2 F72 90.95(18) . . ?
F76 P2 F72 89.80(15) . . ?
F74 P2 F71 178.72(18) . . ?
F76 P2 F71 90.4(2) . . ?
F72 P2 F71 89.96(18) . . ?
F74 P2 F73 89.32(18) . . ?
F76 P2 F73 178.51(15) . . ?
F72 P2 F73 91.68(14) . . ?
F71 P2 F73 89.76(19) . . ?
F74 P2 F75 90.03(18) . . ?
F76 P2 F75 90.29(15) . . ?
F72 P2 F75 179.02(18) . . ?
F71 P2 F75 89.06(17) . . ?
F73 P2 F75 88.23(13) . . ?

loop_
_geom_bond_atom_site_label_1
_geom_bond_atom_site_label_2
_geom_bond_distance
_geom_bond_site_symmetry_2
_geom_bond_publ_flag
Ni1 O11 1.871(2) . ?
Ni1 S15 2.1483(9) . ?
Ni1 P1 2.1569(10) . ?
Ni1 P4 2.2024(9) . ?
O11 C12 1.283(4) . ?
C12 C13 1.393(5) . ?
C12 C21 1.491(5) . ?
C13 C14 1.381(5) . ?
C13 H13 0.9300 . ?
C14 S15 1.684(4) . ?
C14 S16 1.754(3) . ?
S16 C17 1.792(4) . ?
C17 H17A 0.9600 . ?
C17 H17B 0.9600 . ?
C17 H17C 0.9600 . ?
Br24 C24 1.896(4) . ?
C21 C22 1.383(5) . ?
C21 C26 1.397(5) . ?
C22 C23 1.379(5) . ?
C22 H22 0.9300 . ?
C23 C24 1.374(5) . ?
C23 H23 0.9300 . ?
C24 C25 1.367(5) . ?
C25 C26 1.383(5) . ?
C25 H25 0.9300 . ?
C26 H26 0.9300 . ?
C31 C32 1.380(4) . ?
C31 C36 1.399(5) . ?
C31 P1 1.796(3) . ?
C32 C33 1.392(4) . ?
C32 H32 0.9300 . ?
C33 C34 1.373(5) . ?
C33 H33 0.9300 . ?
C34 C35 1.373(5) . ?
C34 H34 0.9300 . ?
C35 C36 1.380(5) . ?
C35 H35 0.9300 . ?
C36 H36 0.9300 . ?
C41 C42 1.378(5) . ?
C41 C46 1.399(5) . ?
C41 P1 1.799(3) . ?
C42 C43 1.382(5) . ?
C42 H42 0.9300 . ?
C43 C44 1.381(6) . ?
C43 H43 0.9300 . ?
C44 C45 1.366(6) . ?
C44 H44 0.9300 . ?
C45 C46 1.380(5) . ?
C45 H45 0.9300 . ?
C46 H46 0.9300 . ?
C51 C56 1.383(5) . ?
C51 C52 1.388(5) . ?
C51 P4 1.821(3) . ?
C52 C53 1.378(5) . ?
C52 H52 0.9300 . ?
C53 C54 1.368(6) . ?
C53 H53 0.9300 . ?
C54 C55 1.377(6) . ?
C54 H54 0.9300 . ?
C55 C56 1.381(5) . ?
C55 H55 0.9300 . ?
C56 H56 0.9300 . ?
C61 C62 1.396(5) . ?
C61 C66 1.389(5) . ?
C61 P4 1.814(3) . ?
C62 C63 1.380(5) . ?
C62 H62 0.9300 . ?
C63 C64 1.372(5) . ?
C63 H63 0.9300 . ?
C64 C65 1.379(5) . ?
C64 H64 0.9300 . ?
C65 C66 1.381(5) . ?
C65 H65 0.9300 . ?
C66 H66 0.9300 . ?
P1 C2 1.818(3) . ?
C2 C3 1.531(4) . ?
C2 H2A 0.9700 . ?
C2 H2B 0.9700 . ?
C3 P4 1.848(3) . ?
C3 H3A 0.9700 . ?
C3 H3B 0.9700 . ?
P2 F74 1.559(3) . ?
P2 F76 1.570(3) . ?
P2 F72 1.572(2) . ?
P2 F71 1.574(3) . ?
P2 F73 1.586(2) . ?
P2 F75 1.596(2) . ?
